data_4082546
loop_
_publ_author_name
'Kupper, Claudia'
'Molitor, Sebastian'
'Gessner, Viktoria H.'

_publ_section_title
;
 Structure, Bonding, and Reactivity of Room-Temperature-Stable Lithium
 Chloride Carbenoids
;
_journal_issue 1
_journal_name_full Organometallics
_journal_page_first 347
_journal_paper_doi 10.1021/om4010862
_journal_volume 33
_journal_year 2014
_chemical_formula_sum 'C18 H15 Cl N P S'
_chemical_formula_weight 343.79
_chemical_name_systematic
;
 ?
;
_space_group_IT_number 14
_symmetry_cell_setting monoclinic
_symmetry_space_group_name_Hall '-P 2ybc'
_symmetry_space_group_name_H-M 'P 1 21/c 1'
_atom_sites_solution_hydrogens geom
_atom_sites_solution_primary direct
_atom_sites_solution_secondary difmap
_audit_creation_date 2013-05-29T07:27:13-00:00
_audit_creation_method 'WinGX routine CIF_UPDATE'
_cell_angle_alpha 90
_cell_angle_beta 91.122(2)
_cell_angle_gamma 90
_cell_formula_units_Z 8
_cell_length_a 14.5666(8)
_cell_length_b 22.7231(12)
_cell_length_c 9.8517(5)
_cell_measurement_temperature 100(2)
_cell_volume 3260.3(3)
_computing_cell_refinement 'SAINTPLUS 8.18C (Bruker APEX2, 2011)'
_computing_data_collection 'SMART 5.622 (Bruker AXS, 2001)'
_computing_data_reduction 'SAINTPLUS 8.18C (Bruker APEX2, 2011)'
_computing_molecular_graphics 'Ortep-3 V1.08 (Farrugia, 2001)'
_computing_structure_refinement 'SHELXL-97 (Sheldrick, 2008)'
_computing_structure_solution 'SHELXS-97 (Sheldrick, 2008)'
_diffrn_ambient_temperature 100(2)
_diffrn_measured_fraction_theta_full 1
_diffrn_measured_fraction_theta_max 1
_diffrn_measurement_device_type 'Bruker APEX-CCD'
_diffrn_measurement_method omega-scans
_diffrn_radiation_monochromator graphite
_diffrn_radiation_type MoK\a
_diffrn_radiation_wavelength 0.71073
_diffrn_reflns_av_R_equivalents 0.024
_diffrn_reflns_av_unetI/netI 0.0115
_diffrn_reflns_limit_h_max 17
_diffrn_reflns_limit_h_min -17
_diffrn_reflns_limit_k_max 27
_diffrn_reflns_limit_k_min -27
_diffrn_reflns_limit_l_max 11
_diffrn_reflns_limit_l_min -11
_diffrn_reflns_number 54911
_diffrn_reflns_theta_full 25
_diffrn_reflns_theta_max 25
_diffrn_reflns_theta_min 1.4
_exptl_absorpt_coefficient_mu 0.455
_exptl_absorpt_correction_T_max 0.7454
_exptl_absorpt_correction_T_min 0.6734
_exptl_absorpt_correction_type empirical
_exptl_absorpt_process_details 'Sadabs 2008 (Bruker AXS, 2008)'
_exptl_crystal_density_diffrn 1.401
_exptl_crystal_density_method 'not measured'
_exptl_crystal_F_000 1424
_exptl_crystal_size_max 0.32
_exptl_crystal_size_mid 0.32
_exptl_crystal_size_min 0.28
_refine_diff_density_max 0.359
_refine_diff_density_min -0.256
_refine_diff_density_rms 0.058
_refine_ls_extinction_method none
_refine_ls_goodness_of_fit_ref 1.097
_refine_ls_hydrogen_treatment riding
_refine_ls_matrix_type full
_refine_ls_number_parameters 556
_refine_ls_number_reflns 5741
_refine_ls_number_restraints 0
_refine_ls_restrained_S_all 1.097
_refine_ls_R_factor_all 0.0488
_refine_ls_R_factor_gt 0.0478
_refine_ls_shift/su_max 0.001
_refine_ls_shift/su_mean 0
_refine_ls_structure_factor_coef Fsqd
_refine_ls_weighting_details 'calc w=1/[\s^2^(Fo^2^)+(0.0000P)^2^+9.8844P] where P=(Fo^2^+2Fc^2^)/3'
_refine_ls_weighting_scheme calc
_refine_ls_wR_factor_gt 0.1034
_refine_ls_wR_factor_ref 0.1038
_reflns_number_gt 5598
_reflns_number_total 5741
_reflns_threshold_expression >2sigma(I)
_cod_data_source_file om4010862_si_003.cif
_cod_data_source_block test2
_cod_original_sg_symbol_H-M P2(1)/c
_cod_database_code 4082546

loop_
_symmetry_equiv_pos_as_xyz
'x, y, z'
'-x, y+1/2, -z+1/2'
'-x, -y, -z'
'x, -y-1/2, z-1/2'

loop_
_atom_site_label
_atom_site_type_symbol
_atom_site_fract_x
_atom_site_fract_y
_atom_site_fract_z
_atom_site_U_iso_or_equiv
_atom_site_adp_type
_atom_site_occupancy
_atom_site_symmetry_multiplicity
_atom_site_calc_flag
_atom_site_refinement_flags
_atom_site_disorder_assembly
_atom_site_disorder_group
S1_1 S 0.12752(6) 0.13759(5) 0.32146(9) 0.0395(2) Uani 1 1 d . . .
Cl1_1 Cl 0.1093(7) 0.2776(4) 0.1570(8) 0.0263(8) Uani 0.720(4) 1 d P A 1
P1A_1 P 0.14552(11) 0.15181(5) 0.13179(11) 0.0199(4) Uani 0.720(4) 1 d P A 1
N1A_1 N -0.0726(8) 0.1966(3) -0.0473(11) 0.0297(19) Uani 0.720(4) 1 d P A 1
Cl1B_1 Cl 0.1122(18) 0.2742(11) 0.127(2) 0.036(4) Uani 0.280(4) 1 d P A 2
P1B_1 P 0.0854(3) 0.14659(15) 0.1221(3) 0.0277(11) Uani 0.280(4) 1 d P A 2
C1A_1 C 0.0738(3) 0.21325(18) 0.0640(4) 0.0214(10) Uani 0.720(4) 1 d P A 1
H1_1 H 0.089 0.2192 -0.0336 0.026 Uiso 0.720(4) 1 calc PR A 1
C2A_1 C -0.0290(3) 0.2037(2) 0.0730(5) 0.0231(10) Uani 0.720(4) 1 d P A 1
C3A_1 C -0.0730(3) 0.2041(3) 0.1957(6) 0.0326(12) Uani 0.720(4) 1 d P A 1
H3A_1 H -0.0403 0.2113 0.2783 0.039 Uiso 0.720(4) 1 calc PR A 1
C1B_1 C 0.1467(7) 0.2082(5) 0.0419(11) 0.023(3) Uani 0.280(4) 1 d P A 2
H1B_1 H 0.1247 0.211 -0.0547 0.028 Uiso 0.280(4) 1 calc PR A 2
C2B_1 C -0.0331(8) 0.1664(7) 0.0932(12) 0.028(3) Uani 0.280(4) 1 d P A 2
C3B_1 C -0.0900(10) 0.1718(7) 0.2045(14) 0.034(3) Uani 0.280(4) 1 d P A 2
H3B_1 H -0.0679 0.1593 0.2911 0.041 Uiso 0.280(4) 1 calc PR A 2
C14B_1 C -0.070(2) 0.1770(12) -0.032(3) 0.031(6) Uani 0.280(4) 1 d P A 2
H14B_1 H -0.0323 0.1765 -0.1092 0.037 Uiso 0.280(4) 1 calc PR A 2
C4_1 C -0.1708(3) 0.19317(19) 0.1940(4) 0.0461(10) Uani 1 1 d . . .
H4A_1 H -0.2034 0.1885 0.2758 0.055 Uiso 0.720(4) 1 calc PR A 1
H4B_1 H -0.1996 0.2108 0.2695 0.055 Uiso 0.280(4) 1 calc PR A 2
C5_1 C -0.2144(2) 0.18979(15) 0.0705(4) 0.0417(9) Uani 1 1 d . A .
H5_1 H -0.2796 0.1882 0.0646 0.05 Uiso 1 1 calc R . .
C6_1 C -0.1633(2) 0.18868(16) -0.0459(4) 0.0382(9) Uani 1 1 d . . .
H6A_1 H -0.1945 0.1819 -0.13 0.046 Uiso 0.720(4) 1 calc PR A 1
H6B_1 H -0.1909 0.1956 -0.1326 0.046 Uiso 0.280(4) 1 calc PR A 2
C7_1 C 0.1170(2) 0.08738(15) 0.0236(4) 0.0311(7) Uani 1 1 d . . .
C8A_1 C 0.0804(5) 0.0934(5) -0.1074(11) 0.0286(17) Uani 0.720(4) 1 d P A 1
H8_1 H 0.0629 0.1308 -0.1425 0.034 Uiso 0.720(4) 1 calc PR A 1
C9A_1 C 0.0706(5) 0.0432(3) -0.1837(7) 0.0448(17) Uani 0.720(4) 1 d P A 1
H9A_1 H 0.0445 0.0463 -0.2726 0.054 Uiso 0.720(4) 1 calc PR A 1
C10A_1 C 0.0971(6) -0.0115(7) -0.1371(17) 0.052(3) Uani 0.720(4) 1 d P A 1
H10A_1 H 0.0918 -0.045 -0.1944 0.062 Uiso 0.720(4) 1 calc PR A 1
C8B_1 C 0.1096(13) 0.0841(12) -0.118(3) 0.033(6) Uani 0.280(4) 1 d P A 2
H8B_1 H 0.1016 0.12 -0.1667 0.04 Uiso 0.280(4) 1 calc PR A 2
C9B_1 C 0.1132(11) 0.0315(9) -0.195(2) 0.043(4) Uani 0.280(4) 1 d P A 2
H9B_1 H 0.1065 0.0307 -0.2915 0.052 Uiso 0.280(4) 1 calc PR A 2
C10B_1 C 0.1272(15) -0.0173(17) -0.120(5) 0.052(8) Uani 0.280(4) 1 d P A 2
H10B_1 H 0.1328 -0.0538 -0.1653 0.062 Uiso 0.280(4) 1 calc PR A 2
C11_1 C 0.1327(3) -0.01735(19) -0.0005(7) 0.0589(13) Uani 1 1 d . . .
H11A_1 H 0.1507 -0.0545 0.0351 0.071 Uiso 0.720(4) 1 calc PR A 1
H11B_1 H 0.1323 -0.0542 0.0451 0.071 Uiso 0.280(4) 1 calc PR A 2
C12_1 C 0.1398(3) 0.03310(17) 0.0766(5) 0.0516(11) Uani 1 1 d . A .
H12_1 H 0.1608 0.0304 0.1683 0.062 Uiso 1 1 calc R . .
C13_1 C 0.2619(3) 0.1729(2) 0.0902(5) 0.0179(9) Uani 0.720(4) 1 d P A 1
C14_1 C 0.2923(5) 0.1682(3) -0.0433(8) 0.0209(14) Uani 0.720(4) 1 d P A 1
H14_1 H 0.251 0.1552 -0.1128 0.025 Uiso 0.720(4) 1 calc PR A 1
C13B_1 C 0.2514(8) 0.2003(6) 0.0414(13) 0.021(3) Uani 0.280(4) 1 d P A 2
N1B_1 N 0.2838(12) 0.1866(6) -0.0785(17) 0.024(3) Uani 0.280(4) 1 d P A 2
C15_1 C 0.3814(2) 0.18220(13) -0.0752(3) 0.0261(7) Uani 1 1 d . . .
H15A_1 H 0.4013 0.1805 -0.1664 0.031 Uiso 0.720(4) 1 calc PR A 1
H15B_1 H 0.4087 0.166 -0.1537 0.031 Uiso 0.280(4) 1 calc PR A 2
C16_1 C 0.4409(2) 0.19862(13) 0.0285(3) 0.0252(7) Uani 1 1 d . A .
H16_1 H 0.5041 0.2045 0.0107 0.03 Uiso 1 1 calc R . .
C17_1 C 0.4086(2) 0.20667(13) 0.1590(3) 0.0267(7) Uani 1 1 d . . .
H17A_1 H 0.4488 0.2225 0.2268 0.032 Uiso 0.720(4) 1 calc PR A 1
H17B_1 H 0.4457 0.2087 0.2392 0.032 Uiso 0.280(4) 1 calc PR A 2
C18A_1 C 0.3212(4) 0.1926(3) 0.1925(6) 0.0186(12) Uani 0.720(4) 1 d P A 1
H18_1 H 0.3013 0.196 0.2834 0.022 Uiso 0.720(4) 1 calc PR A 1
C18B_1 C 0.3054(12) 0.2117(7) 0.1529(16) 0.024(4) Uani 0.280(4) 1 d P A 2
H18B_1 H 0.2756 0.2237 0.2332 0.029 Uiso 0.280(4) 1 calc PR A 2
S1_2 S 0.61155(5) 0.19257(3) 0.72442(8) 0.02165(17) Uani 1 1 d . . .
Cl1A_2 Cl 0.59476(10) 0.12810(9) 0.37800(17) 0.0298(3) Uani 0.923(4) 1 d P B 3
P1A_2 P 0.63406(11) 0.11153(4) 0.66971(9) 0.0163(3) Uani 0.923(4) 1 d P B 3
N1A_2 N 0.4188(2) 0.04743(14) 0.6023(4) 0.0262(8) Uani 0.923(4) 1 d P B 3
C1A_2 C 0.5604(2) 0.08704(14) 0.5239(3) 0.0207(7) Uani 0.923(4) 1 d P B 3
H1A_2 H 0.5724 0.0444 0.507 0.025 Uiso 0.923(4) 1 calc PR B 3
C2A_2 C 0.4596(2) 0.09497(14) 0.5511(4) 0.0213(7) Uani 0.923(4) 1 d P B 3
C3A_2 C 0.4146(2) 0.14756(14) 0.5307(3) 0.0299(7) Uani 1 1 d . . .
H3A_2 H 0.446 0.181 0.4972 0.036 Uiso 0.923(4) 1 calc PR B 3
H3B_2 H 0.452 0.1767 0.4902 0.036 Uiso 0.077(4) 1 calc PR B 4
C4_2 C 0.3216(3) 0.1505(2) 0.5605(5) 0.0331(10) Uani 0.923(4) 1 d P B 3
H4_2 H 0.2884 0.1859 0.5452 0.04 Uiso 0.923(4) 1 calc PR B 3
Cl1B_2 Cl 0.6159(15) 0.1245(13) 0.365(3) 0.0298(3) Uani 0.077(4) 1 d P B 4
P1B_2 P 0.5837(14) 0.1147(6) 0.6636(12) 0.029(3) Uani 0.077(4) 1 d P B 4
C1B_2 C 0.652(3) 0.0910(16) 0.513(4) 0.0207(7) Uani 0.077(4) 1 d P B 4
H1B_2 H 0.6376 0.0483 0.4998 0.025 Uiso 0.077(4) 1 calc PR B 4
C2B_2 C 0.462(3) 0.1008(19) 0.624(5) 0.023(10) Uiso 0.077(4) 1 d P B 4
C4B_2 C 0.327(4) 0.149(2) 0.505(5) 0.021(13) Uiso 0.077(4) 1 d P B 4
H4B_2 H 0.2932 0.1789 0.4582 0.026 Uiso 0.077(4) 1 calc PR B 4
C5B_2 C 0.283(4) 0.084(3) 0.578(6) 0.032(16) Uiso 0.077(4) 1 d P B 4
H5B_2 H 0.2197 0.0755 0.5694 0.039 Uiso 0.077(4) 1 calc PR B 4
C18B_2 C 0.422(4) 0.052(3) 0.656(5) 0.026(15) Uiso 0.077(4) 1 d P B 4
H18B_2 H 0.4546 0.0197 0.6933 0.031 Uiso 0.077(4) 1 calc PR B 4
C5A_2 C 0.2790(3) 0.1028(2) 0.6112(5) 0.0340(10) Uani 0.923(4) 1 d P B 3
H5_2 H 0.2155 0.1041 0.6315 0.041 Uiso 0.923(4) 1 calc PR B 3
C6A_2 C 0.3296(2) 0.05188(15) 0.6332(3) 0.0312(7) Uani 1 1 d . . .
H6A_2 H 0.3 0.0188 0.6716 0.037 Uiso 0.923(4) 1 calc PR B 3
H6B_2 H 0.2989 0.0189 0.6704 0.037 Uiso 0.077(4) 1 calc PR B 4
C7A_2 C 0.6165(4) 0.05731(18) 0.8000(6) 0.018(2) Uani 0.923(4) 1 d P B 3
C8A_2 C 0.6231(3) 0.07633(19) 0.9335(6) 0.0252(19) Uani 0.923(4) 1 d P B 3
H8A_2 H 0.6292 0.1171 0.9525 0.03 Uiso 0.923(4) 1 calc PR B 3
C9A_2 C 0.6210(4) 0.0362(2) 1.0398(4) 0.0316(13) Uani 0.923(4) 1 d P B 3
H9A_2 H 0.6265 0.0495 1.131 0.038 Uiso 0.923(4) 1 calc PR B 3
C10A_2 C 0.6106(3) -0.02286(17) 1.0119(4) 0.0364(9) Uani 0.923(4) 1 d P B 3
H10A_2 H 0.61 -0.0505 1.0843 0.044 Uiso 0.923(4) 1 calc PR B 3
C11A_2 C 0.6012(3) -0.04223(15) 0.8799(4) 0.0325(9) Uani 0.923(4) 1 d P B 3
H11A_2 H 0.5923 -0.0829 0.8618 0.039 Uiso 0.923(4) 1 calc PR B 3
C12A_2 C 0.6048(3) -0.00234(15) 0.7730(3) 0.0248(8) Uani 0.923(4) 1 d P B 3
H12A_2 H 0.5991 -0.0158 0.6819 0.03 Uiso 0.923(4) 1 calc PR B 3
C7B_2 C 0.6259(11) 0.0609(5) 0.8138(14) 0.03(4) Uiso 0.077(4) 1 d PG B 4
C8B_2 C 0.628(2) 0.0734(8) 0.9520(15) 0.007(19) Uiso 0.077(4) 1 d PG B 4
H8B_2 H 0.6211 0.1128 0.9824 0.008 Uiso 0.077(4) 1 calc PR B 4
C9B_2 C 0.639(2) 0.0281(11) 1.0457(11) 0.02(2) Uiso 0.077(4) 1 d PG B 4
H9B_2 H 0.6401 0.0366 1.1402 0.026 Uiso 0.077(4) 1 calc PR B 4
C10B_2 C 0.648(2) -0.0296(10) 1.0013(13) 0.029(14) Uiso 0.077(4) 1 d PG B 4
H10B_2 H 0.6561 -0.0606 1.0654 0.035 Uiso 0.077(4) 1 calc PR B 4
C11B_2 C 0.6467(12) -0.0420(6) 0.8631(15) 0.019(9) Uiso 0.077(4) 1 d PG B 4
H11B_2 H 0.6532 -0.0815 0.8327 0.022 Uiso 0.077(4) 1 calc PR B 4
C12B_2 C 0.6354(8) 0.0032(4) 0.7694(11) 0.04(2) Uiso 0.077(4) 1 d PG B 4
H12B_2 H 0.6342 -0.0052 0.6749 0.044 Uiso 0.077(4) 1 calc PR B 4
C13A_2 C 0.75018(19) 0.09904(12) 0.6109(3) 0.0190(7) Uani 0.923(4) 1 d PG B 3
C14A_2 C 0.8050(2) 0.14703(13) 0.5835(5) 0.0285(9) Uani 0.923(4) 1 d PG B 3
H14_2 H 0.7829 0.1858 0.5983 0.034 Uiso 0.923(4) 1 calc PR B 3
C15A_2 C 0.8933(3) 0.1382(3) 0.5340(7) 0.0400(15) Uani 0.923(4) 1 d P B 3
H15A_2 H 0.9311 0.1711 0.5146 0.048 Uiso 0.923(4) 1 calc PR B 3
C16A_2 C 0.9252(3) 0.0823(2) 0.5135(5) 0.0468(12) Uani 0.923(4) 1 d P B 3
H16A_2 H 0.9852 0.0765 0.4797 0.056 Uiso 0.923(4) 1 calc PR B 3
C17A_2 C 0.8706(4) 0.0345(2) 0.5416(6) 0.0464(13) Uani 0.923(4) 1 d P B 3
H17A_2 H 0.8927 -0.0043 0.526 0.056 Uiso 0.923(4) 1 calc PR B 3
C18A_2 C 0.7839(3) 0.04277(17) 0.5924(6) 0.0336(12) Uani 0.923(4) 1 d P B 3
H18A_2 H 0.7472 0.0097 0.6148 0.04 Uiso 0.923(4) 1 calc PR B 3
C13B_2 C 0.7518(16) 0.0944(13) 0.531(3) 0.025(9) Uiso 0.077(4) 1 d PG B 4
C14B_2 C 0.798(2) 0.1478(10) 0.530(3) 0.008(10) Uiso 0.077(4) 1 d PG B 4
H14B_2 H 0.7653 0.1833 0.5137 0.009 Uiso 0.077(4) 1 calc PR B 4
C15B_2 C 0.893(2) 0.1494(11) 0.553(4) 0.03(2) Uiso 0.077(4) 1 d PG B 4
H15B_2 H 0.9242 0.186 0.5527 0.033 Uiso 0.077(4) 1 calc PR B 4
C16B_2 C 0.9406(16) 0.0975(15) 0.578(4) 0.025(11) Uiso 0.077(4) 1 d PG B 4
H16B_2 H 1.0051 0.0986 0.5936 0.03 Uiso 0.077(4) 1 calc PR B 4
C17B_2 C 0.894(2) 0.0440(12) 0.579(4) 0.033(18) Uiso 0.077(4) 1 d PG B 4
H17B_2 H 0.9271 0.0086 0.5955 0.039 Uiso 0.077(4) 1 calc PR B 4
N1B_2 N 0.800(2) 0.0425(10) 0.556(4) 0.021(14) Uiso 0.077(4) 1 d PG B 4

loop_
_atom_site_aniso_label
_atom_site_aniso_U_11
_atom_site_aniso_U_22
_atom_site_aniso_U_33
_atom_site_aniso_U_23
_atom_site_aniso_U_13
_atom_site_aniso_U_12
S1_1 0.0291(4) 0.0611(6) 0.0285(4) 0.0149(4) 0.0044(3) -0.0099(4)
Cl1_1 0.0205(12) 0.0258(11) 0.033(2) -0.0055(13) 0.0009(14) -0.0071(9)
P1A_1 0.0147(10) 0.0252(6) 0.0199(6) 0.0042(4) 0.0005(4) -0.0032(5)
N1A_1 0.026(3) 0.028(4) 0.034(4) 0.005(3) -0.012(3) 0.002(3)
Cl1B_1 0.022(3) 0.038(4) 0.049(10) -0.003(5) 0.002(6) 0.001(2)
P1B_1 0.015(3) 0.0397(19) 0.0286(17) 0.0058(13) -0.0003(12) -0.0082(13)
C1A_1 0.017(2) 0.024(2) 0.024(2) -0.0047(17) -0.0005(17) -0.0044(17)
C2A_1 0.016(2) 0.018(3) 0.034(3) -0.003(2) -0.0037(18) -0.0012(18)
C3A_1 0.018(2) 0.044(4) 0.036(3) -0.009(3) 0.000(2) -0.003(2)
C1B_1 0.023(7) 0.022(6) 0.024(6) -0.003(4) 0.008(4) 0.005(4)
C2B_1 0.020(6) 0.029(8) 0.035(7) -0.001(6) 0.000(5) -0.007(5)
C3B_1 0.037(8) 0.034(8) 0.031(7) -0.006(7) 0.013(6) -0.011(7)
C14B_1 0.018(7) 0.052(18) 0.023(8) 0.020(12) 0.005(6) 0.014(12)
C4_1 0.031(2) 0.056(3) 0.052(2) -0.007(2) 0.0121(17) 0.0083(18)
C5_1 0.0183(16) 0.0302(19) 0.077(3) -0.0170(18) 0.0002(17) -0.0045(14)
C6_1 0.0255(18) 0.0350(19) 0.053(2) -0.0047(17) -0.0170(16) -0.0017(15)
C7_1 0.0233(16) 0.0287(18) 0.042(2) 0.0051(15) 0.0065(14) 0.0031(13)
C8A_1 0.015(5) 0.033(4) 0.038(3) -0.005(3) -0.002(4) 0.002(3)
C9A_1 0.034(4) 0.048(4) 0.052(4) -0.021(3) -0.006(3) -0.005(4)
C10A_1 0.021(6) 0.047(6) 0.087(6) -0.030(5) 0.000(6) -0.014(5)
C8B_1 0.006(10) 0.030(11) 0.064(12) 0.020(9) 0.004(9) 0.004(8)
C9B_1 0.022(9) 0.037(10) 0.071(11) -0.010(8) -0.002(9) -0.001(8)
C10B_1 0.008(12) 0.032(9) 0.12(2) 0.008(12) 0.001(14) 0.000(10)
C11_1 0.036(2) 0.030(2) 0.111(4) 0.002(3) 0.006(3) 0.0050(17)
C12_1 0.055(3) 0.036(2) 0.064(3) 0.009(2) -0.008(2) 0.0080(19)
C13_1 0.016(2) 0.017(2) 0.021(2) 0.006(2) 0.0000(17) -0.0002(18)
C14_1 0.019(3) 0.020(4) 0.023(3) 0.005(3) -0.002(2) -0.003(3)
C13B_1 0.018(6) 0.018(7) 0.028(7) -0.002(5) 0.007(5) -0.007(5)
N1B_1 0.028(7) 0.013(8) 0.032(9) 0.005(5) 0.006(6) 0.002(6)
C15_1 0.0271(16) 0.0200(15) 0.0317(17) 0.0036(13) 0.0096(13) 0.0007(13)
C16_1 0.0185(15) 0.0224(15) 0.0350(17) 0.0065(13) 0.0047(13) 0.0037(12)
C17_1 0.0274(16) 0.0192(15) 0.0336(17) -0.0026(13) 0.0043(14) -0.0036(13)
C18A_1 0.018(2) 0.020(3) 0.019(3) 0.001(2) -0.002(2) -0.003(2)
C18B_1 0.033(9) 0.017(9) 0.024(9) 0.003(6) 0.016(7) 0.002(6)
S1_2 0.0204(4) 0.0154(3) 0.0290(4) -0.0040(3) -0.0010(3) 0.0017(3)
Cl1A_2 0.0272(8) 0.0416(6) 0.0206(5) -0.0005(4) 0.0016(5) 0.0072(6)
P1A_2 0.0151(7) 0.0137(4) 0.0202(4) -0.0017(3) -0.0001(4) 0.0003(4)
N1A_2 0.0206(16) 0.0240(17) 0.034(2) -0.0092(16) -0.0018(15) 0.0011(12)
C1A_2 0.0214(16) 0.0181(16) 0.0227(16) -0.0041(13) -0.0007(13) 0.0015(13)
C2A_2 0.0181(16) 0.0211(17) 0.024(2) -0.0100(14) -0.0057(14) 0.0023(13)
C3A_2 0.0238(16) 0.0253(16) 0.0403(19) -0.0041(14) -0.0029(14) 0.0029(13)
C4_2 0.022(2) 0.040(3) 0.037(3) -0.003(2) -0.005(2) 0.0106(16)
Cl1B_2 0.0272(8) 0.0416(6) 0.0206(5) -0.0005(4) 0.0016(5) 0.0072(6)
P1B_2 0.007(8) 0.043(7) 0.037(7) 0.008(5) -0.004(5) 0.002(5)
C1B_2 0.0214(16) 0.0181(16) 0.0227(16) -0.0041(13) -0.0007(13) 0.0015(13)
C5A_2 0.0174(19) 0.040(3) 0.045(3) -0.012(2) -0.0033(17) 0.0029(18)
C6A_2 0.0221(16) 0.0329(18) 0.0385(19) -0.0079(15) 0.0005(14) -0.0046(14)
C7A_2 0.012(2) 0.020(3) 0.023(2) -0.0018(14) 0.0044(13) -0.0036(13)
C8A_2 0.026(3) 0.023(3) 0.027(2) -0.0033(15) 0.0040(16) 0.0012(14)
C9A_2 0.040(2) 0.032(2) 0.023(2) -0.0009(16) 0.0063(16) 0.001(2)
C10A_2 0.047(3) 0.030(2) 0.033(2) 0.0088(16) 0.0099(18) 0.0005(19)
C11A_2 0.039(2) 0.0196(18) 0.039(2) -0.0006(15) 0.0139(17) -0.0045(15)
C12A_2 0.026(2) 0.0209(19) 0.027(2) -0.0041(14) 0.0033(14) -0.0049(16)
C13A_2 0.0152(15) 0.0217(16) 0.0200(18) 0.0010(13) -0.0011(12) 0.0000(12)
C14A_2 0.025(2) 0.024(2) 0.037(3) 0.0021(16) 0.0044(18) -0.0034(14)
C15A_2 0.025(3) 0.037(2) 0.059(3) 0.006(3) 0.0127(19) -0.0096(18)
C16A_2 0.0217(19) 0.051(3) 0.068(3) 0.015(3) 0.019(2) 0.0096(19)
C17A_2 0.033(3) 0.036(2) 0.071(4) 0.012(3) 0.025(3) 0.017(2)
C18A_2 0.025(2) 0.025(2) 0.051(3) 0.0076(18) 0.017(2) 0.0032(15)

loop_
_atom_type_symbol
_atom_type_description
_atom_type_scat_dispersion_real
_atom_type_scat_dispersion_imag
_atom_type_scat_source
C C 0.0033 0.0016 'International Tables Vol C Tables 4.2.6.8 and 6.1.1.4'
H H 0 0 'International Tables Vol C Tables 4.2.6.8 and 6.1.1.4'
N N 0.0061 0.0033 'International Tables Vol C Tables 4.2.6.8 and 6.1.1.4'
P P 0.1023 0.0942 'International Tables Vol C Tables 4.2.6.8 and 6.1.1.4'
S S 0.1246 0.1234 'International Tables Vol C Tables 4.2.6.8 and 6.1.1.4'
Cl Cl 0.1484 0.1585 'International Tables Vol C Tables 4.2.6.8 and 6.1.1.4'

loop_
_geom_angle_atom_site_label_1
_geom_angle_atom_site_label_2
_geom_angle_atom_site_label_3
_geom_angle
P1A_1 S1_1 P1B_1 25.48(10)
C13_1 P1A_1 C7_1 106.21(18)
C13_1 P1A_1 C1A_1 103.9(2)
C7_1 P1A_1 C1A_1 105.57(17)
C13_1 P1A_1 S1_1 114.19(16)
C7_1 P1A_1 S1_1 113.16(12)
C1A_1 P1A_1 S1_1 112.93(15)
C6_1 N1A_1 C2A_1 117.2(8)
C7_1 P1B_1 C2B_1 111.8(5)
C7_1 P1B_1 C1B_1 102.4(4)
C2B_1 P1B_1 C1B_1 102.3(6)
C7_1 P1B_1 S1_1 112.4(2)
C2B_1 P1B_1 S1_1 116.3(4)
C1B_1 P1B_1 S1_1 110.3(4)
C2A_1 C1A_1 Cl1_1 111.1(4)
C2A_1 C1A_1 P1A_1 114.8(3)
Cl1_1 C1A_1 P1A_1 105.9(4)
N1A_1 C2A_1 C3A_1 123.7(6)
N1A_1 C2A_1 C1A_1 114.5(6)
C3A_1 C2A_1 C1A_1 121.8(4)
C2A_1 C3A_1 C4_1 117.6(4)
C13B_1 C1B_1 Cl1B_1 112.7(11)
C13B_1 C1B_1 P1B_1 113.7(9)
Cl1B_1 C1B_1 P1B_1 106.9(9)
C14B_1 C2B_1 C3B_1 117.8(16)
C14B_1 C2B_1 P1B_1 123.4(15)
C3B_1 C2B_1 P1B_1 118.8(10)
C4_1 C3B_1 C2B_1 122.2(13)
C2B_1 C14B_1 C6_1 120(2)
C3B_1 C4_1 C5_1 117.7(7)
C3B_1 C4_1 C3A_1 32.5(6)
C5_1 C4_1 C3A_1 117.5(4)
C4_1 C5_1 C6_1 119.5(3)
N1A_1 C6_1 C5_1 123.9(6)
N1A_1 C6_1 C14B_1 19.8(11)
C5_1 C6_1 C14B_1 117.6(13)
C12_1 C7_1 C8A_1 121.6(5)
C12_1 C7_1 C8B_1 110.1(11)
C8A_1 C7_1 C8B_1 20.2(7)
C12_1 C7_1 P1B_1 123.4(3)
C8A_1 C7_1 P1B_1 110.0(4)
C8B_1 C7_1 P1B_1 125.8(10)
C12_1 C7_1 P1A_1 116.1(3)
C8A_1 C7_1 P1A_1 122.1(5)
C8B_1 C7_1 P1A_1 128.8(12)
P1B_1 C7_1 P1A_1 28.41(14)
C9A_1 C8A_1 C7_1 117.3(8)
C8A_1 C9A_1 C10A_1 122.8(9)
C9A_1 C10A_1 C11_1 119.3(9)
C7_1 C8B_1 C9B_1 125(2)
C10B_1 C9B_1 C8B_1 114(3)
C11_1 C10B_1 C9B_1 124(3)
C10B_1 C11_1 C12_1 123.5(19)
C10B_1 C11_1 C10A_1 18.1(13)
C12_1 C11_1 C10A_1 117.4(7)
C7_1 C12_1 C11_1 121.4(4)
C18A_1 C13_1 C14_1 120.1(5)
C18A_1 C13_1 P1A_1 119.5(4)
C14_1 C13_1 P1A_1 120.4(4)
C15_1 C14_1 C13_1 120.9(6)
N1B_1 C13B_1 C18B_1 123.9(13)
N1B_1 C13B_1 C1B_1 113.8(12)
C18B_1 C13B_1 C1B_1 122.2(11)
C13B_1 N1B_1 C15_1 111.7(13)
C16_1 C15_1 C14_1 118.3(4)
C16_1 C15_1 N1B_1 127.6(8)
C14_1 C15_1 N1B_1 22.8(4)
C15_1 C16_1 C17_1 120.2(3)
C18A_1 C17_1 C16_1 121.9(4)
C18A_1 C17_1 C18B_1 24.5(5)
C16_1 C17_1 C18B_1 109.1(7)
C17_1 C18A_1 C13_1 118.2(5)
C13B_1 C18B_1 C17_1 125.2(12)
P1B_2 S1_2 P1A_2 22.0(6)
C7A_2 P1A_2 C13A_2 105.42(16)
C7A_2 P1A_2 C1A_2 105.0(3)
C13A_2 P1A_2 C1A_2 103.45(14)
C7A_2 P1A_2 S1_2 114.99(16)
C13A_2 P1A_2 S1_2 113.43(10)
C1A_2 P1A_2 S1_2 113.49(12)
C2A_2 N1A_2 C6A_2 117.7(3)
C2A_2 C1A_2 Cl1A_2 111.6(2)
C2A_2 C1A_2 P1A_2 112.0(2)
Cl1A_2 C1A_2 P1A_2 107.32(17)
N1A_2 C2A_2 C3A_2 122.8(3)
N1A_2 C2A_2 C1A_2 114.4(3)
C3A_2 C2A_2 C1A_2 122.7(3)
C4B_2 C3A_2 C2A_2 121(2)
C4B_2 C3A_2 C4_2 23(2)
C2A_2 C3A_2 C4_2 118.2(3)
C4B_2 C3A_2 C2B_2 124(3)
C2A_2 C3A_2 C2B_2 27.9(18)
C4_2 C3A_2 C2B_2 109.3(16)
C5A_2 C4_2 C3A_2 119.8(4)
C2B_2 P1B_2 C1B_2 108(2)
C2B_2 P1B_2 S1_2 115.2(16)
C1B_2 P1B_2 S1_2 113.7(14)
C2B_2 P1B_2 C7B_2 109.5(16)
C1B_2 P1B_2 C7B_2 104.5(15)
S1_2 P1B_2 C7B_2 105.8(8)
C13B_2 C1B_2 Cl1B_2 112(3)
C13B_2 C1B_2 P1B_2 115(3)
Cl1B_2 C1B_2 P1B_2 113(2)
C18B_2 C2B_2 C3A_2 122(4)
C18B_2 C2B_2 P1B_2 122(4)
C3A_2 C2B_2 P1B_2 115(2)
C3A_2 C4B_2 C5B_2 105(4)
C6A_2 C5B_2 C4B_2 122(5)
C2B_2 C18B_2 C6A_2 115(5)
C4_2 C5A_2 C6A_2 118.7(4)
C5B_2 C6A_2 N1A_2 121(3)
C5B_2 C6A_2 C18B_2 131(4)
N1A_2 C6A_2 C18B_2 23(2)
C5B_2 C6A_2 C5A_2 22(3)
N1A_2 C6A_2 C5A_2 122.7(3)
C18B_2 C6A_2 C5A_2 123(3)
C8A_2 C7A_2 C12A_2 119.4(3)
C8A_2 C7A_2 P1A_2 117.1(4)
C12A_2 C7A_2 P1A_2 123.3(4)
C7A_2 C8A_2 C9A_2 120.6(3)
C10A_2 C9A_2 C8A_2 119.5(3)
C11A_2 C10A_2 C9A_2 120.5(4)
C10A_2 C11A_2 C12A_2 120.1(3)
C11A_2 C12A_2 C7A_2 119.8(4)
C8B_2 C7B_2 C12B_2 120
C8B_2 C7B_2 P1B_2 126.8(7)
C12B_2 C7B_2 P1B_2 111.9(7)
C7B_2 C8B_2 C9B_2 120
C10B_2 C9B_2 C8B_2 120
C11B_2 C10B_2 C9B_2 120
C10B_2 C11B_2 C12B_2 120
C11B_2 C12B_2 C7B_2 120
C14A_2 C13A_2 C18A_2 119.7(3)
C14A_2 C13A_2 P1A_2 118.9(2)
C18A_2 C13A_2 P1A_2 121.4(2)
C13A_2 C14A_2 C15A_2 119.6(4)
C16A_2 C15A_2 C14A_2 120.1(4)
C15A_2 C16A_2 C17A_2 120.2(3)
C16A_2 C17A_2 C18A_2 120.0(4)
C17A_2 C18A_2 C13A_2 120.3(4)
C14B_2 C13B_2 N1B_2 120
C14B_2 C13B_2 C1B_2 122(2)
N1B_2 C13B_2 C1B_2 118(2)
C13B_2 C14B_2 C15B_2 120
C14B_2 C15B_2 C16B_2 120
C15B_2 C16B_2 C17B_2 120
N1B_2 C17B_2 C16B_2 120
C17B_2 N1B_2 C13B_2 120

loop_
_geom_bond_atom_site_label_1
_geom_bond_atom_site_label_2
_geom_bond_distance
S1_1 P1A_1 1.9193(14)
S1_1 P1B_1 2.056(3)
Cl1_1 C1A_1 1.797(9)
P1A_1 C13_1 1.816(5)
P1A_1 C7_1 1.853(4)
P1A_1 C1A_1 1.860(4)
N1A_1 C6_1 1.334(12)
N1A_1 C2A_1 1.344(12)
Cl1B_1 C1B_1 1.80(2)
P1B_1 C7_1 1.726(5)
P1B_1 C2B_1 1.801(13)
P1B_1 C1B_1 1.847(11)
C1A_1 C2A_1 1.518(6)
C2A_1 C3A_1 1.379(7)
C3A_1 C4_1 1.446(6)
C1B_1 C13B_1 1.536(15)
C2B_1 C14B_1 1.36(4)
C2B_1 C3B_1 1.393(18)
C3B_1 C4_1 1.275(15)
C14B_1 C6_1 1.39(3)
C4_1 C5_1 1.364(6)
C5_1 C6_1 1.380(5)
C7_1 C12_1 1.377(5)
C7_1 C8A_1 1.394(11)
C7_1 C8B_1 1.40(3)
C8A_1 C9A_1 1.373(14)
C9A_1 C10A_1 1.378(18)
C10A_1 C11_1 1.439(17)
C8B_1 C9B_1 1.42(4)
C9B_1 C10B_1 1.35(5)
C10B_1 C11_1 1.17(5)
C11_1 C12_1 1.378(6)
C13_1 C18A_1 1.388(8)
C13_1 C14_1 1.400(9)
C14_1 C15_1 1.379(8)
C13B_1 N1B_1 1.32(2)
C13B_1 C18B_1 1.36(2)
N1B_1 C15_1 1.426(18)
C15_1 C16_1 1.377(5)
C16_1 C17_1 1.389(4)
C17_1 C18A_1 1.361(7)
C17_1 C18B_1 1.509(17)
S1_2 P1B_2 1.909(13)
S1_2 P1A_2 1.9483(11)
Cl1A_2 C1A_2 1.793(4)
P1A_2 C7A_2 1.801(3)
P1A_2 C13A_2 1.821(3)
P1A_2 C1A_2 1.861(3)
N1A_2 C2A_2 1.337(5)
N1A_2 C6A_2 1.344(5)
C1A_2 C2A_2 1.509(4)
C2A_2 C3A_2 1.376(4)
C3A_2 C4B_2 1.30(5)
C3A_2 C4_2 1.392(5)
C3A_2 C2B_2 1.56(4)
C4_2 C5A_2 1.349(6)
Cl1B_2 C1B_2 1.71(5)
P1B_2 C2B_2 1.84(5)
P1B_2 C1B_2 1.88(4)
P1B_2 C7B_2 2.01(2)
C1B_2 C13B_2 1.47(4)
C2B_2 C18B_2 1.29(7)
C4B_2 C5B_2 1.77(8)
C5B_2 C6A_2 1.12(6)
C18B_2 C6A_2 1.36(6)
C5A_2 C6A_2 1.387(6)
C7A_2 C8A_2 1.386(7)
C7A_2 C12A_2 1.391(6)
C8A_2 C9A_2 1.388(7)
C9A_2 C10A_2 1.378(6)
C10A_2 C11A_2 1.377(5)
C11A_2 C12A_2 1.391(5)
C7B_2 C8B_2 1.39
C7B_2 C12B_2 1.39
C8B_2 C9B_2 1.39
C9B_2 C10B_2 1.39
C10B_2 C11B_2 1.39
C11B_2 C12B_2 1.39
C13A_2 C14A_2 1.3814
C13A_2 C18A_2 1.383(5)
C14A_2 C15A_2 1.398(5)
C15A_2 C16A_2 1.368(8)
C16A_2 C17A_2 1.379(6)
C17A_2 C18A_2 1.381(6)
C13B_2 C14B_2 1.39
C13B_2 N1B_2 1.39
C14B_2 C15B_2 1.39
C15B_2 C16B_2 1.39
C16B_2 C17B_2 1.39
C17B_2 N1B_2 1.39
